data_2232121
loop_
_publ_author_name
'Meng, Zhao-Hui'
'Zhang, Shu-Shen'

_publ_section_title
;
 2-(2-Pyridyl)pyridinium
 (2,2'-bipyridine-\k^2^<i>N</i>,<i>N</i>')tetrakis(nitrato-\k^2^<i>O</i>,<i>O</i>')bismuthate(III)
;
_journal_coeditor_code YK2019
_journal_issue 10
_journal_name_full 'Acta Crystallographica Section E'
_journal_page_first m1402
_journal_page_last m1403
_journal_paper_doi 10.1107/S160053681103769X
_journal_volume 67
_journal_year 2011
_chemical_formula_iupac '(C10 H9 N2) [Bi (N O3)4 (C10 H8 N2)]'
_chemical_formula_moiety 'C10 H9 N2 +, C10 H8 Bi N6 O12 -'
_chemical_formula_sum 'C20 H17 Bi N8 O12'
_chemical_formula_weight 770.40
_chemical_name_systematic
;
2-(2-Pyridyl)pyridinium
(2,2'-bipyridine-\k^2^<i>N</i>,<i>N</i>')tetrakis(nitrato-
\k^2^<i>O</i>,<i>O</i>')bismuthate(III)
;
_space_group_IT_number 15
_symmetry_cell_setting monoclinic
_symmetry_space_group_name_Hall '-C 2yc'
_symmetry_space_group_name_H-M 'C 1 2/c 1'
_atom_sites_solution_hydrogens geom
_atom_sites_solution_primary direct
_atom_sites_solution_secondary difmap
_audit_creation_method SHELXL-97
_cell_angle_alpha 90.00
_cell_angle_beta 97.275(6)
_cell_angle_gamma 90.00
_cell_formula_units_Z 4
_cell_length_a 14.711(5)
_cell_length_b 10.169(3)
_cell_length_c 16.832(5)
_cell_measurement_reflns_used 2470
_cell_measurement_temperature 293(2)
_cell_measurement_theta_max 22.46
_cell_measurement_theta_min 2.44
_cell_volume 2497.7(13)
_computing_cell_refinement 'SAINT (Bruker, 2008)'
_computing_data_collection 'APEX2 (Bruker, 2008)'
_computing_data_reduction 'SAINT (Bruker, 2008)'
_computing_molecular_graphics 'SHELXTL (Bruker, 2008)'
_computing_publication_material 'SHELXTL (Bruker, 2008)'
_computing_structure_refinement 'SHELXL97 (Sheldrick, 2008)'
_computing_structure_solution 'SHELXS97 (Sheldrick, 2008)'
_diffrn_ambient_temperature 293(2)
_diffrn_measured_fraction_theta_full 0.998
_diffrn_measured_fraction_theta_max 0.998
_diffrn_measurement_device_type 'Bruker APEXII CCD'
_diffrn_measurement_method '\f and \w'
_diffrn_radiation_monochromator graphite
_diffrn_radiation_source 'fine-focus sealed tube'
_diffrn_radiation_type MoK\a
_diffrn_radiation_wavelength 0.71073
_diffrn_reflns_av_R_equivalents 0.0359
_diffrn_reflns_av_sigmaI/netI 0.0443
_diffrn_reflns_limit_h_max 17
_diffrn_reflns_limit_h_min -13
_diffrn_reflns_limit_k_max 12
_diffrn_reflns_limit_k_min -12
_diffrn_reflns_limit_l_max 17
_diffrn_reflns_limit_l_min -20
_diffrn_reflns_number 5998
_diffrn_reflns_theta_full 25.10
_diffrn_reflns_theta_max 25.10
_diffrn_reflns_theta_min 2.44
_exptl_absorpt_coefficient_mu 7.140
_exptl_absorpt_correction_T_max 0.3597
_exptl_absorpt_correction_T_min 0.2582
_exptl_absorpt_correction_type multi-scan
_exptl_absorpt_process_details '(SADABS; Bruker, 2008)'
_exptl_crystal_colour colorless
_exptl_crystal_density_diffrn 2.049
_exptl_crystal_density_method 'not measured'
_exptl_crystal_description block
_exptl_crystal_F_000 1488
_exptl_crystal_size_max 0.26
_exptl_crystal_size_mid 0.24
_exptl_crystal_size_min 0.18
_refine_diff_density_max 1.133
_refine_diff_density_min -1.426
_refine_ls_extinction_method none
_refine_ls_goodness_of_fit_ref 1.016
_refine_ls_hydrogen_treatment mixed
_refine_ls_matrix_type full
_refine_ls_number_parameters 194
_refine_ls_number_reflns 2224
_refine_ls_number_restraints 11
_refine_ls_restrained_S_all 1.028
_refine_ls_R_factor_all 0.0475
_refine_ls_R_factor_gt 0.0353
_refine_ls_shift/su_max 0.000
_refine_ls_shift/su_mean 0.000
_refine_ls_structure_factor_coef Fsqd
_refine_ls_weighting_details 'calc w=1/[\s^2^(Fo^2^)+(0.0459P)^2^+9.2649P] where P=(Fo^2^+2Fc^2^)/3'
_refine_ls_weighting_scheme calc
_refine_ls_wR_factor_gt 0.0809
_refine_ls_wR_factor_ref 0.0841
_reflns_number_gt 1895
_reflns_number_total 2224
_reflns_threshold_expression I>2\s(I)
_cod_data_source_file yk2019.cif
_cod_data_source_block global
_cod_original_sg_symbol_H-M 'C 2/c'
_cod_database_code 2232121

loop_
_symmetry_equiv_pos_as_xyz
'x, y, z'
'-x, y, -z+1/2'
'x+1/2, y+1/2, z'
'-x+1/2, y+1/2, -z+1/2'
'-x, -y, -z'
'x, -y, z-1/2'
'-x+1/2, -y+1/2, -z'
'x+1/2, -y+1/2, z-1/2'

loop_
_atom_site_type_symbol
_atom_site_label
_atom_site_fract_x
_atom_site_fract_y
_atom_site_fract_z
_atom_site_U_iso_or_equiv
_atom_site_adp_type
_atom_site_calc_flag
_atom_site_refinement_flags
_atom_site_occupancy
_atom_site_symmetry_multiplicity
Bi Bi1 0.0000 0.43500(3) 0.2500 0.03845(15) Uani d SU 1 2
C C1 -0.1200(5) 0.6312(8) 0.3579(4) 0.0481(18) Uani d . 1 1
H H1 -0.1338 0.5504 0.3794 0.058 Uiso calc R 1 1
C C2 -0.1652(5) 0.7417(7) 0.3805(4) 0.0487(18) Uani d . 1 1
H H2 -0.2072 0.7358 0.4173 0.058 Uiso calc R 1 1
C C3 -0.1466(5) 0.8595(7) 0.3475(4) 0.0508(19) Uani d . 1 1
H H3 -0.1785 0.9348 0.3589 0.061 Uiso calc R 1 1
C C4 -0.0802(5) 0.8654(7) 0.2972(4) 0.0437(17) Uani d . 1 1
H H4 -0.0650 0.9462 0.2767 0.052 Uiso calc R 1 1
C C5 -0.0351(4) 0.7518(6) 0.2764(4) 0.0335(14) Uani d . 1 1
C C6 0.0361(5) 0.0371(7) -0.0162(4) 0.0473(18) Uani d . 1 1
C C7 0.0484(6) 0.1654(8) 0.0057(4) 0.063(2) Uani d P 0.50 1
H H4A 0.0131 0.2045 0.0413 0.075 Uiso calc PR 0.25 1
H H7 0.0132 0.2045 0.0413 0.075 Uiso d PR 0.50 1
C C8 0.1149(10) 0.2352(12) -0.0267(8) 0.094(4) Uani d D 1 1
H H8 0.100(6) 0.315(5) -0.006(5) 0.07(3) Uiso d D 1 1
C C9 0.1650(8) 0.179(2) -0.0789(8) 0.111(5) Uani d . 1 1
H H9 0.2086 0.2271 -0.1017 0.134 Uiso calc R 1 1
C C10 0.1511(9) 0.0488(18) -0.0982(7) 0.098(4) Uani d D 1 1
H H10 0.162(10) 0.000(13) -0.143(6) 0.15(6) Uiso d D 1 1
C C11 0.0859(6) -0.0230(9) -0.0674(5) 0.067(2) Uani d P 0.50 1
H H5 0.0760 -0.1109 -0.0813 0.080 Uiso calc PR 0.25 1
H H11 0.0760 -0.1109 -0.0813 0.080 Uiso d PR 0.50 1
O O1 -0.1017(5) 0.2143(8) 0.2235(4) 0.095(2) Uani d U 1 1
O O2 -0.1374(4) 0.3450(6) 0.3126(4) 0.0784(19) Uani d . 1 1
O O3 -0.2044(5) 0.1589(7) 0.2956(5) 0.101(2) Uani d . 1 1
O O4 -0.0397(5) 0.3946(7) 0.0954(4) 0.0789(18) Uani d . 1 1
O O5 -0.1352(4) 0.5005(6) 0.1561(3) 0.0635(15) Uani d . 1 1
O O6 -0.1767(5) 0.4407(7) 0.0349(4) 0.094(2) Uani d . 1 1
N N1 -0.1488(5) 0.2376(7) 0.2795(5) 0.0631(19) Uani d U 1 1
N N2 -0.1182(5) 0.4426(7) 0.0941(4) 0.0593(18) Uani d . 1 1
N N3 -0.0577(4) 0.6348(5) 0.3070(3) 0.0365(12) Uani d . 1 1
N N4 0.0484(6) 0.1654(8) 0.0057(4) 0.063(2) Uani d P 0.50 1
N N5 0.0859(6) -0.0230(9) -0.0674(5) 0.067(2) Uani d P 0.50 1

loop_
_atom_site_aniso_label
_atom_site_aniso_U_11
_atom_site_aniso_U_22
_atom_site_aniso_U_33
_atom_site_aniso_U_12
_atom_site_aniso_U_13
_atom_site_aniso_U_23
Bi1 0.0478(2) 0.0270(2) 0.0448(2) 0.000 0.02219(16) 0.000
C1 0.055(5) 0.047(4) 0.047(4) -0.004(4) 0.023(4) 0.000(4)
C2 0.052(4) 0.052(5) 0.046(4) 0.010(3) 0.022(3) -0.005(4)
C3 0.061(5) 0.042(4) 0.053(5) 0.017(4) 0.017(4) -0.006(4)
C4 0.063(5) 0.026(4) 0.040(4) 0.009(3) 0.002(3) 0.002(3)
C5 0.041(4) 0.029(3) 0.032(3) 0.002(3) 0.012(3) -0.005(3)
C6 0.047(4) 0.053(5) 0.040(4) 0.011(3) 0.000(3) -0.002(3)
C7 0.076(5) 0.053(5) 0.059(5) 0.000(4) 0.006(4) -0.004(4)
C8 0.116(10) 0.066(8) 0.093(8) -0.020(7) -0.018(8) 0.003(7)
C9 0.062(7) 0.181(15) 0.089(9) -0.025(9) -0.001(6) 0.065(10)
C10 0.070(7) 0.164(14) 0.062(7) 0.047(9) 0.012(6) 0.023(9)
C11 0.069(5) 0.080(6) 0.052(4) 0.026(4) 0.011(4) -0.002(4)
O1 0.096(2) 0.094(2) 0.097(2) -0.0016(10) 0.0153(10) -0.0016(10)
O2 0.092(5) 0.055(4) 0.097(5) -0.028(3) 0.048(4) -0.016(3)
O3 0.093(5) 0.064(4) 0.152(7) -0.031(4) 0.039(5) 0.020(4)
O4 0.085(5) 0.087(5) 0.071(4) -0.001(4) 0.034(4) -0.023(3)
O5 0.064(4) 0.073(4) 0.054(3) 0.006(3) 0.008(3) -0.015(3)
O6 0.103(5) 0.121(6) 0.053(4) -0.031(4) -0.009(4) -0.013(4)
N1 0.062(4) 0.046(4) 0.087(5) -0.007(3) 0.031(4) 0.017(4)
N2 0.071(5) 0.058(4) 0.053(4) -0.013(4) 0.021(4) -0.010(4)
N3 0.046(3) 0.027(3) 0.039(3) 0.004(2) 0.013(3) 0.001(2)
N4 0.076(5) 0.053(5) 0.059(5) 0.000(4) 0.006(4) -0.004(4)
N5 0.069(5) 0.080(6) 0.052(4) 0.026(4) 0.011(4) -0.002(4)

loop_
_atom_type_symbol
_atom_type_description
_atom_type_scat_dispersion_real
_atom_type_scat_dispersion_imag
_atom_type_scat_source
C C 0.0033 0.0016 'International Tables Vol C Tables 4.2.6.8 and 6.1.1.4'
H H 0.0000 0.0000 'International Tables Vol C Tables 4.2.6.8 and 6.1.1.4'
Bi Bi -4.1077 10.2566 'International Tables Vol C Tables 4.2.6.8 and 6.1.1.4'
N N 0.0061 0.0033 'International Tables Vol C Tables 4.2.6.8 and 6.1.1.4'
O O 0.0106 0.0060 'International Tables Vol C Tables 4.2.6.8 and 6.1.1.4'

loop_
_geom_angle_atom_site_label_1
_geom_angle_atom_site_label_2
_geom_angle_atom_site_label_3
_geom_angle_site_symmetry_1
_geom_angle_site_symmetry_3
_geom_angle
N3 Bi1 N3 . 2 67.5(2)
N3 Bi1 O5 . 2 79.4(2)
N3 Bi1 O5 2 2 74.64(18)
N3 Bi1 O5 . . 74.64(18)
N3 Bi1 O5 2 . 79.4(2)
O5 Bi1 O5 2 . 148.7(3)
N3 Bi1 O2 . . 78.73(19)
N3 Bi1 O2 2 . 142.1(2)
O5 Bi1 O2 2 . 116.5(2)
O5 Bi1 O2 . . 75.3(2)
N3 Bi1 O2 . 2 142.1(2)
N3 Bi1 O2 2 2 78.73(19)
O5 Bi1 O2 2 2 75.3(2)
O5 Bi1 O2 . 2 116.5(2)
O2 Bi1 O2 . 2 138.2(3)
N3 Bi1 O4 . . 118.3(2)
N3 Bi1 O4 2 . 77.65(19)
O5 Bi1 O4 2 . 137.4(2)
O5 Bi1 O4 . . 49.3(2)
O2 Bi1 O4 . . 105.3(2)
O2 Bi1 O4 2 . 68.0(2)
N3 Bi1 O4 . 2 77.65(19)
N3 Bi1 O4 2 2 118.3(2)
O5 Bi1 O4 2 2 49.3(2)
O5 Bi1 O4 . 2 137.4(2)
O2 Bi1 O4 . 2 68.0(2)
O2 Bi1 O4 2 2 105.3(2)
O4 Bi1 O4 . 2 162.0(3)
N3 Bi1 O1 . . 122.9(2)
N3 Bi1 O1 2 . 147.0(2)
O5 Bi1 O1 2 . 135.5(2)
O5 Bi1 O1 . . 74.6(2)
O2 Bi1 O1 . . 47.4(2)
O2 Bi1 O1 2 . 94.8(2)
O4 Bi1 O1 . . 70.0(2)
O4 Bi1 O1 2 . 94.7(2)
N3 Bi1 O1 . 2 147.0(2)
N3 Bi1 O1 2 2 122.9(2)
O5 Bi1 O1 2 2 74.6(2)
O5 Bi1 O1 . 2 135.5(2)
O2 Bi1 O1 . 2 94.8(2)
O2 Bi1 O1 2 2 47.4(2)
O4 Bi1 O1 . 2 94.7(2)
O4 Bi1 O1 2 2 70.0(2)
O1 Bi1 O1 . 2 67.7(3)
N3 C1 C2 . . 123.2(7)
N3 C1 H1 . . 118.4
C2 C1 H1 . . 118.4
C3 C2 C1 . . 118.3(6)
C3 C2 H2 . . 120.8
C1 C2 H2 . . 120.8
C2 C3 C4 . . 119.0(6)
C2 C3 H3 . . 120.5
C4 C3 H3 . . 120.5
C3 C4 C5 . . 121.1(7)
C3 C4 H4 . . 119.5
C5 C4 H4 . . 119.5
N3 C5 C4 . . 118.9(6)
N3 C5 C5 . 2 117.6(3)
C4 C5 C5 . 2 123.5(4)
C11 C6 C7 . . 122.9(8)
C11 C6 C6 . 5 119.0(9)
C7 C6 C6 . 5 118.1(8)
C6 C7 C8 . . 117.7(9)
C6 C7 H4A . . 121.2
C8 C7 H4A . . 121.2
C6 C7 H7 . . 121.2
C8 C7 H7 . . 121.2
H4A C7 H7 . . 0.0
C9 C8 C7 . . 120.8(11)
C9 C8 H8 . . 143(6)
C7 C8 H8 . . 95(6)
C8 C9 C10 . . 119.4(11)
C8 C9 H9 . . 120.3
C10 C9 H9 . . 120.3
C11 C10 C9 . . 121.3(11)
C11 C10 H10 . . 103(10)
C9 C10 H10 . . 132(10)
C6 C11 C10 . . 117.8(10)
C6 C11 H5 . . 121.1
C10 C11 H5 . . 121.1
C6 C11 H11 . . 121.1
C10 C11 H11 . . 121.1
H5 C11 H11 . . 0.1
N1 O1 Bi1 . . 93.8(5)
N1 O2 Bi1 . . 101.6(5)
N2 O4 Bi1 . . 92.6(4)
N2 O5 Bi1 . . 100.2(5)
O3 N1 O2 . . 123.3(8)
O3 N1 O1 . . 119.9(8)
O2 N1 O1 . . 116.7(7)
O6 N2 O5 . . 119.3(8)
O6 N2 O4 . . 123.8(7)
O5 N2 O4 . . 116.8(7)
C1 N3 C5 . . 119.4(6)
C1 N3 Bi1 . . 122.0(5)
C5 N3 Bi1 . . 117.8(4)

loop_
_geom_bond_atom_site_label_1
_geom_bond_atom_site_label_2
_geom_bond_site_symmetry_2
_geom_bond_distance
_geom_bond_publ_flag
Bi1 N3 . 2.444(5) y
Bi1 N3 2 2.444(5) ?
Bi1 O5 2 2.470(6) ?
Bi1 O5 . 2.470(6) y
Bi1 O2 . 2.564(6) y
Bi1 O2 2 2.564(6) ?
Bi1 O4 . 2.626(6) y
Bi1 O4 2 2.626(6) ?
Bi1 O1 . 2.703(8) y
Bi1 O1 2 2.703(8) ?
C1 N3 . 1.333(8) ?
C1 C2 . 1.383(10) ?
C1 H1 . 0.9300 ?
C2 C3 . 1.363(10) ?
C2 H2 . 0.9300 ?
C3 C4 . 1.372(10) ?
C3 H3 . 0.9300 ?
C4 C5 . 1.399(9) ?
C4 H4 . 0.9300 ?
C5 N3 . 1.353(8) ?
C5 C5 2 1.445(12) ?
C6 C11 . 1.346(10) ?
C6 C7 . 1.362(10) ?
C6 C6 5 1.463(15) ?
C7 C8 . 1.376(15) ?
C7 H4A . 0.9300 ?
C7 H7 . 0.9300 ?
C8 C9 . 1.345(19) ?
C8 H8 . 0.92(2) ?
C9 C10 . 1.368(19) ?
C9 H9 . 0.9300 ?
C10 C11 . 1.359(17) ?
C10 H10 . 0.93(2) ?
C11 H5 . 0.9300 ?
C11 H11 . 0.9299 ?
O1 N1 . 1.261(9) ?
O2 N1 . 1.228(8) ?
O3 N1 . 1.200(8) ?
O4 N2 . 1.252(9) ?
O5 N2 . 1.250(8) ?
O6 N2 . 1.232(10) ?

loop_
_geom_hbond_atom_site_label_D
_geom_hbond_atom_site_label_H
_geom_hbond_atom_site_label_A
_geom_hbond_distance_DH
_geom_hbond_distance_HA
_geom_hbond_distance_DA
_geom_hbond_angle_DHA
N4 H7 O4 0.93 2.31 3.145(10) 149

loop_
_geom_torsion_atom_site_label_1
_geom_torsion_atom_site_label_2
_geom_torsion_atom_site_label_3
_geom_torsion_atom_site_label_4
_geom_torsion_site_symmetry_1
_geom_torsion_site_symmetry_4
_geom_torsion
N3 C1 C2 C3 . . 1.6(12)
C1 C2 C3 C4 . . -3.9(11)
C2 C3 C4 C5 . . 3.3(11)
C3 C4 C5 N3 . . -0.2(10)
C3 C4 C5 C5 . 2 179.7(8)
C11 C6 C7 C8 . . 0.1(12)
C6 C6 C7 C8 5 . -178.4(9)
C6 C7 C8 C9 . . 0.8(15)
C7 C8 C9 C10 . . -1.8(18)
C8 C9 C10 C11 . . 2.0(17)
C7 C6 C11 C10 . . 0.0(12)
C6 C6 C11 C10 5 . 178.5(9)
C9 C10 C11 C6 . . -1.0(15)
N3 Bi1 O1 N1 . . -28.6(6)
N3 Bi1 O1 N1 2 . -127.7(5)
O5 Bi1 O1 N1 2 . 81.7(6)
O5 Bi1 O1 N1 . . -88.2(5)
O2 Bi1 O1 N1 . . -4.2(5)
O2 Bi1 O1 N1 2 . 155.6(5)
O4 Bi1 O1 N1 . . -140.0(5)
O4 Bi1 O1 N1 2 . 49.8(5)
O1 Bi1 O1 N1 2 . 115.9(6)
N3 Bi1 O2 N1 . . 163.7(6)
N3 Bi1 O2 N1 2 . 136.6(5)
O5 Bi1 O2 N1 2 . -124.2(5)
O5 Bi1 O2 N1 . . 86.8(5)
O2 Bi1 O2 N1 2 . -26.7(5)
O4 Bi1 O2 N1 . . 47.2(6)
O4 Bi1 O2 N1 2 . -115.2(6)
O1 Bi1 O2 N1 . . 4.4(5)
O1 Bi1 O2 N1 2 . -49.0(6)
N3 Bi1 O4 N2 . . -36.8(5)
N3 Bi1 O4 N2 2 . -92.6(5)
O5 Bi1 O4 N2 2 . -142.9(4)
O5 Bi1 O4 N2 . . -6.0(4)
O2 Bi1 O4 N2 . . 48.4(5)
O2 Bi1 O4 N2 2 . -175.3(5)
O4 Bi1 O4 N2 2 . 113.7(5)
O1 Bi1 O4 N2 . . 80.5(5)
O1 Bi1 O4 N2 2 . 144.7(5)
N3 Bi1 O5 N2 . . 158.3(5)
N3 Bi1 O5 N2 2 . 88.9(5)
O5 Bi1 O5 N2 2 . 123.2(5)
O2 Bi1 O5 N2 . . -119.6(5)
O2 Bi1 O5 N2 2 . 17.3(5)
O4 Bi1 O5 N2 . . 6.1(4)
O4 Bi1 O5 N2 2 . -150.5(4)
O1 Bi1 O5 N2 . . -70.5(5)
O1 Bi1 O5 N2 2 . -37.8(6)
Bi1 O2 N1 O3 . . 175.6(7)
Bi1 O2 N1 O1 . . -7.8(8)
Bi1 O1 N1 O3 . . -176.0(7)
Bi1 O1 N1 O2 . . 7.3(8)
Bi1 O5 N2 O6 . . 172.3(6)
Bi1 O5 N2 O4 . . -11.0(8)
Bi1 O4 N2 O6 . . -173.2(7)
Bi1 O4 N2 O5 . . 10.2(7)
C2 C1 N3 C5 . . 1.5(11)
C2 C1 N3 Bi1 . . -168.7(6)
C4 C5 N3 C1 . . -2.2(10)
C5 C5 N3 C1 2 . 177.9(7)
C4 C5 N3 Bi1 . . 168.4(5)
C5 C5 N3 Bi1 2 . -11.5(9)
N3 Bi1 N3 C1 2 . 174.4(7)
O5 Bi1 N3 C1 2 . -107.9(5)
O5 Bi1 N3 C1 . . 89.8(6)
O2 Bi1 N3 C1 . . 12.1(5)
O2 Bi1 N3 C1 2 . -156.7(5)
O4 Bi1 N3 C1 . . 113.5(5)
O4 Bi1 N3 C1 2 . -57.6(5)
O1 Bi1 N3 C1 . . 30.1(6)
O1 Bi1 N3 C1 2 . -69.4(7)
N3 Bi1 N3 C5 2 . 4.1(3)
O5 Bi1 N3 C5 2 . 81.7(5)
O5 Bi1 N3 C5 . . -80.6(5)
O2 Bi1 N3 C5 . . -158.3(5)
O2 Bi1 N3 C5 2 . 33.0(6)
O4 Bi1 N3 C5 . . -56.9(5)
O4 Bi1 N3 C5 2 . 132.1(5)
O1 Bi1 N3 C5 . . -140.3(5)
O1 Bi1 N3 C5 2 . 120.3(5)
